data_1565874
loop_
_publ_author_name
'Olejniczak, Anna'
'Katrusiak, Anna'
'Podsiad\/lo, Marcin'
'Katrusiak, Andrzej'

_publ_section_title
;
 Stochastic hydration of a high-nitrogen-content molecular compound
 recrystallized under pressure
;
_journal_issue 1
_journal_name_full IUCrJ
_journal_page_first 49
_journal_page_last 54
_journal_paper_doi 10.1107/S2052252521010381
_journal_volume 9
_journal_year 2022
_chemical_formula_moiety 'C4 H2 Cl N5'
_chemical_formula_sum 'C4 H2 Cl N5'
_chemical_formula_weight 155.56
_chemical_name_systematic 6-chloro-1,2,3,4-tetrazolo[1,5-b]pyridazine
_space_group_crystal_system orthorhombic
_space_group_IT_number 19
_space_group_name_Hall 'P 2ac 2ab'
_space_group_name_H-M_alt 'P 21 21 21'
_atom_sites_solution_hydrogens geom
_atom_sites_solution_primary direct
_audit_creation_date 2021-05-17
_audit_creation_method
;
Olex2 1.3
(compiled 2020.11.12 svn.r5f609507 for OlexSys, GUI svn.r6272)
;
_cell_angle_alpha 90
_cell_angle_beta 90
_cell_angle_gamma 90
_cell_formula_units_Z 4
_cell_length_a 7.0753(7)
_cell_length_b 8.7825(7)
_cell_length_c 10.099(10)
_cell_measurement_reflns_used 958
_cell_measurement_temperature 296
_cell_measurement_theta_max 22.9020
_cell_measurement_theta_min 4.1930
_cell_volume 627.5(6)
_computing_cell_refinement 'CrysAlisPro 1.171.40.67a (Rigaku OD, 2019)'
_computing_data_collection 'CrysAlisPro 1.171.40.67a (Rigaku OD, 2019)'
_computing_data_reduction 'CrysAlisPro 1.171.40.67a (Rigaku OD, 2019)'
_computing_molecular_graphics 'Olex2 1.3 (Dolomanov et al., 2009)'
_computing_publication_material 'Olex2 1.3 (Dolomanov et al., 2009)'
_computing_structure_refinement 'SHELXL 2018/3 (Sheldrick, 2015)'
_computing_structure_solution 'SHELXT 2018/2 (Sheldrick, 2018)'
_diffrn_ambient_environment 'diamond-anvil cell'
_diffrn_ambient_pressure 100
_diffrn_ambient_temperature 296
_diffrn_detector 'CCD plate'
_diffrn_detector_area_resol_mean 16.2413
_diffrn_detector_type Eos
_diffrn_measured_fraction_theta_full 0.403
_diffrn_measured_fraction_theta_max 0.366
_diffrn_measurement_details
;
List of Runs (angles in degrees, time in seconds):

  # Type    Start    End  Width  t~exp~   \w     \q     \k     \f   Frames
--------------------------------------------------------------------------
  1  \f    -35.00  19.75   0.75   35.00   0.00 -30.00   0.00    --    73
  2  \f    140.00 200.00   0.75   35.00   0.00 -30.00   0.00    --    80
  3  \f    160.00 217.00   0.75   35.00   0.00  30.00   0.00    --    76
  4  \f    -20.00  34.75   0.75   35.00   0.00  30.00   0.00    --    73
  5  \w    -24.00  24.00   0.75   35.00    --   30.00  39.46 -12.90   64
  6  \w    -24.00  24.00   0.75   35.00    --   30.00  39.46 167.10   64
  7  \w    -50.00  10.00   0.75   35.00    --  -30.00  39.46 167.10   80
  8  \w    -50.00  10.00   0.75   35.00    --  -30.00  39.46 -12.90   80
  9  \w    -64.00  -8.50   0.75   35.00    --  -30.00  81.40 -28.90   74
 10  \w    -64.00  -8.50   0.75   35.00    --  -30.00  81.40 151.10   74
 11  \w    -19.00   8.00   0.75   35.00    --   30.00  81.40 151.10   36
 12  \w    -19.00   8.00   0.75   35.00    --   30.00  81.40 -28.90   36
 13  \w    -43.00 -21.25   0.75   35.00    --   30.00 134.60 -56.90   29
 14  \w    -43.00 -21.25   0.75   35.00    --   30.00 134.60 123.10   29
 15  \w    -90.00 -36.00   0.75   35.00    --  -30.00 134.60 123.10   72
 16  \w    -90.00 -36.00   0.75   35.00    --  -30.00 134.60 -56.90   72
;
_diffrn_measurement_device 'four-circle diffractometer'
_diffrn_measurement_device_type 'KM-4 CCD'
_diffrn_measurement_method
;
HP omega scans - for more details see:
A. Budzianowski, A. Katrusiak in High-Pressure Crystallography
(Eds.: A. Katrusiak, P. F. McMillan),
Dordrecht: Kluwer Acad. Publ., 2004 pp.157-168       
;
_diffrn_orient_matrix_type 'CrysAlisPro convention (1999,Acta A55,543-557)'
_diffrn_orient_matrix_UB_11 0.0112419000
_diffrn_orient_matrix_UB_12 -0.0070319000
_diffrn_orient_matrix_UB_13 -0.0694676000
_diffrn_orient_matrix_UB_21 0.0953191000
_diffrn_orient_matrix_UB_22 -0.0227209000
_diffrn_orient_matrix_UB_23 0.0093381000
_diffrn_orient_matrix_UB_31 -0.0290168000
_diffrn_orient_matrix_UB_32 -0.0772388000
_diffrn_orient_matrix_UB_33 0.0034090000
_diffrn_radiation_monochromator graphite
_diffrn_radiation_probe x-ray
_diffrn_radiation_type 'Mo K\a'
_diffrn_radiation_wavelength 0.71073
_diffrn_reflns_av_R_equivalents 0.0403
_diffrn_reflns_av_unetI/netI 0.0344
_diffrn_reflns_Laue_measured_fraction_full 0.403
_diffrn_reflns_Laue_measured_fraction_max 0.366
_diffrn_reflns_limit_h_max 8
_diffrn_reflns_limit_h_min -8
_diffrn_reflns_limit_k_max 11
_diffrn_reflns_limit_k_min -11
_diffrn_reflns_limit_l_max 3
_diffrn_reflns_limit_l_min -3
_diffrn_reflns_number 3465
_diffrn_reflns_point_group_measured_fraction_full 0.390
_diffrn_reflns_point_group_measured_fraction_max 0.348
_diffrn_reflns_theta_full 25.242
_diffrn_reflns_theta_max 26.963
_diffrn_reflns_theta_min 4.213
_diffrn_source 'fine-focus sealed X-ray tube'
_diffrn_source_type 'Enhance (Mo) X-ray Source'
_exptl_absorpt_coefficient_mu 0.525
_exptl_absorpt_correction_T_max 1.00000
_exptl_absorpt_correction_T_min 0.30067
_exptl_absorpt_correction_type multi-scan
_exptl_absorpt_process_details
;
CrysAlisPro 1.171.40.67a (Rigaku Oxford Diffraction, 2019)
Empirical absorption correction using spherical harmonics,
 implemented in SCALE3 ABSPACK scaling algorithm.
;
_exptl_crystal_colour colorless
_exptl_crystal_density_diffrn 1.647
_exptl_crystal_description plate
_exptl_crystal_F_000 312
_exptl_crystal_size_max 0.30
_exptl_crystal_size_mid 0.30
_exptl_crystal_size_min 0.11
_refine_diff_density_max 0.087
_refine_diff_density_min -0.090
_refine_diff_density_rms 0.023
_refine_ls_abs_structure_details
;
 Flack x determined using 108 quotients [(I+)-(I-)]/[(I+)+(I-)]
 (Parsons, Flack and Wagner, Acta Cryst. B69 (2013) 249-259).
;
_refine_ls_abs_structure_Flack 0.54(7)
_refine_ls_extinction_method none
_refine_ls_goodness_of_fit_ref 1.038
_refine_ls_hydrogen_treatment constr
_refine_ls_matrix_type full
_refine_ls_number_parameters 91
_refine_ls_number_reflns 475
_refine_ls_number_restraints 0
_refine_ls_restrained_S_all 1.038
_refine_ls_R_factor_all 0.0620
_refine_ls_R_factor_gt 0.0318
_refine_ls_shift/su_max 0.000
_refine_ls_shift/su_mean 0.000
_refine_ls_structure_factor_coef Fsqd
_refine_ls_weighting_details 'w=1/[\s^2^(Fo^2^)+(0.0239P)^2^+0.1128P] where P=(Fo^2^+2Fc^2^)/3'
_refine_ls_weighting_scheme calc
_refine_ls_wR_factor_gt 0.0518
_refine_ls_wR_factor_ref 0.0610
_reflns_Friedel_coverage 0.594
_reflns_Friedel_fraction_full 0.370
_reflns_Friedel_fraction_max 0.323
_reflns_number_gt 347
_reflns_number_total 475
_reflns_threshold_expression 'I > 2\s(I)'
_cod_data_source_file lt5042.cif
_cod_data_source_block C4H2N5Cl1@0_0001GPa_phase_alpha
_cod_database_code 1565874
_shelx_shelxl_version_number 2018/3
_chemical_oxdiff_formula C4H2N5Cl1
_shelx_space_group_comment
;
The symmetry employed for this shelxl refinement is uniquely defined
by the following loop, which should always be used as a source of
symmetry information in preference to the above space-group names.
They are only intended as comments.
;
_reflns_odcompleteness_completeness 36.78
_reflns_odcompleteness_iscentric 1
_reflns_odcompleteness_theta 26.90
_olex2_refinement_description
;
1. Fixed Uiso
 At 1.2 times of:
  All C(H) groups
2.a Aromatic/amide H refined with riding coordinates:
 C7(H7), C8(H8)
;
_olex2_submission_special_instructions 'No special instructions were received'
_oxdiff_exptl_absorpt_empirical_details
;
Empirical correction (ABSPACK) includes:
- Absorption correction using spherical harmonics
- Frame scaling
;
_oxdiff_exptl_absorpt_empirical_full_max 2.869
_oxdiff_exptl_absorpt_empirical_full_min 0.793

loop_
_space_group_symop_operation_xyz
'x, y, z'
'-x+1/2, -y, z+1/2'
'-x, y+1/2, -z+1/2'
'x+1/2, -y+1/2, -z'

loop_
_atom_site_label
_atom_site_type_symbol
_atom_site_fract_x
_atom_site_fract_y
_atom_site_fract_z
_atom_site_U_iso_or_equiv
_atom_site_adp_type
_atom_site_occupancy
_atom_site_site_symmetry_order
_atom_site_calc_flag
_atom_site_refinement_flags_posn
_atom_site_refinement_flags_adp
_atom_site_refinement_flags_occupancy
_atom_site_disorder_assembly
_atom_site_disorder_group
Cl1 Cl 0.2905(2) 0.33485(15) 0.3207(5) 0.080(3) Uani 1 1 d . . . . .
N4 N 0.3563(8) 0.7499(6) 0.4125(16) 0.045(10) Uani 1 1 d . . . . .
N5 N 0.3668(7) 0.5951(6) 0.4211(17) 0.075(11) Uani 1 1 d . . . . .
N3 N 0.4281(7) 0.8395(7) 0.5062(15) 0.078(9) Uani 1 1 d . . . . .
N2 N 0.3878(11) 0.9788(8) 0.466(3) 0.067(12) Uani 1 1 d . . . . .
N1 N 0.2968(11) 0.9789(7) 0.347(2) 0.063(12) Uani 1 1 d . . . . .
C9 C 0.2772(9) 0.8345(6) 0.3177(17) 0.055(10) Uani 1 1 d . . . . .
C7 C 0.2018(10) 0.6036(8) 0.208(2) 0.059(13) Uani 1 1 d . . . . .
H7 H 0.150825 0.546684 0.138571 0.070 Uiso 1 1 calc R U . . .
C6 C 0.2876(10) 0.5319(6) 0.3192(19) 0.057(11) Uani 1 1 d . . . . .
C8 C 0.1973(9) 0.7594(7) 0.206(2) 0.061(12) Uani 1 1 d . . . . .
H8 H 0.144889 0.813322 0.135649 0.073 Uiso 1 1 calc R U . . .

loop_
_atom_site_aniso_label
_atom_site_aniso_U_11
_atom_site_aniso_U_22
_atom_site_aniso_U_33
_atom_site_aniso_U_23
_atom_site_aniso_U_13
_atom_site_aniso_U_12
Cl1 0.0792(10) 0.0387(7) 0.122(8) -0.0034(17) 0.023(2) -0.0016(8)
N4 0.047(3) 0.043(2) 0.04(3) 0.002(6) -0.013(5) -0.004(2)
N5 0.052(3) 0.041(3) 0.13(3) 0.000(7) 0.007(6) -0.001(2)
N3 0.077(4) 0.066(3) 0.09(3) -0.005(8) -0.008(6) -0.014(4)
N2 0.089(6) 0.056(4) 0.06(4) -0.025(7) -0.007(11) -0.014(4)
N1 0.078(6) 0.045(3) 0.07(4) -0.011(7) -0.002(10) -0.007(3)
C9 0.045(3) 0.041(3) 0.08(3) 0.003(8) -0.003(7) 0.001(3)
C7 0.060(4) 0.060(3) 0.06(4) -0.016(7) -0.008(9) -0.009(3)
C6 0.048(4) 0.039(3) 0.08(3) 0.007(7) 0.010(10) -0.001(3)
C8 0.056(4) 0.064(4) 0.06(4) 0.017(8) 0.007(8) 0.008(3)

loop_
_atom_type_symbol
_atom_type_description
_atom_type_scat_dispersion_real
_atom_type_scat_dispersion_imag
_atom_type_scat_source
C C 0.0033 0.0016 'International Tables Vol C Tables 4.2.6.8 and 6.1.1.4'
H H 0.0000 0.0000 'International Tables Vol C Tables 4.2.6.8 and 6.1.1.4'
Cl Cl 0.1484 0.1585 'International Tables Vol C Tables 4.2.6.8 and 6.1.1.4'
N N 0.0061 0.0033 'International Tables Vol C Tables 4.2.6.8 and 6.1.1.4'

loop_
_geom_angle_atom_site_label_1
_geom_angle_atom_site_label_2
_geom_angle_atom_site_label_3
_geom_angle
_geom_angle_site_symmetry_1
_geom_angle_site_symmetry_3
_geom_angle_publ_flag
N3 N4 N5 121.6(13) . . ?
N3 N4 C9 109.9(7) . . ?
C9 N4 N5 128.5(14) . . ?
C6 N5 N4 110.7(14) . . ?
N2 N3 N4 104.2(13) . . ?
N3 N2 N1 112.1(12) . . ?
C9 N1 N2 104.3(10) . . ?
N4 C9 C8 118.5(7) . . ?
N1 C9 N4 109.5(13) . . ?
N1 C9 C8 131.9(13) . . ?
C6 C7 H7 121.3 . . ?
C8 C7 H7 121.3 . . ?
C8 C7 C6 117.4(16) . . ?
N5 C6 Cl1 114.6(11) . . ?
N5 C6 C7 128.4(8) . . ?
C7 C6 Cl1 117.0(11) . . ?
C9 C8 H8 121.8 . . ?
C7 C8 C9 116.3(15) . . ?
C7 C8 H8 121.8 . . ?

loop_
_geom_bond_atom_site_label_1
_geom_bond_atom_site_label_2
_geom_bond_distance
_geom_bond_site_symmetry_2
_geom_bond_publ_flag
Cl1 C6 1.731(6) . ?
N4 N5 1.364(6) . ?
N4 N3 1.332(16) . ?
N4 C9 1.335(17) . ?
N5 C6 1.30(2) . ?
N3 N2 1.320(12) . ?
N2 N1 1.36(3) . ?
N1 C9 1.310(9) . ?
C9 C8 1.42(2) . ?
C7 H7 0.9300 . ?
C7 C6 1.43(2) . ?
C7 C8 1.369(8) . ?
C8 H8 0.9300 . ?

loop_
_geom_torsion_atom_site_label_1
_geom_torsion_atom_site_label_2
_geom_torsion_atom_site_label_3
_geom_torsion_atom_site_label_4
_geom_torsion
_geom_torsion_site_symmetry_1
_geom_torsion_site_symmetry_2
_geom_torsion_site_symmetry_3
_geom_torsion_site_symmetry_4
_geom_torsion_publ_flag
N4 N5 C6 Cl1 -179.3(6) . . . . ?
N4 N5 C6 C7 1(2) . . . . ?
N4 N3 N2 N1 -1.7(18) . . . . ?
N4 C9 C8 C7 2.5(15) . . . . ?
N5 N4 N3 N2 -178.6(11) . . . . ?
N5 N4 C9 N1 179.8(11) . . . . ?
N5 N4 C9 C8 -2.7(18) . . . . ?
N3 N4 N5 C6 179.9(9) . . . . ?
N3 N4 C9 N1 0.5(13) . . . . ?
N3 N4 C9 C8 178.1(10) . . . . ?
N3 N2 N1 C9 2(2) . . . . ?
N2 N1 C9 N4 -1.5(16) . . . . ?
N2 N1 C9 C8 -178.6(15) . . . . ?
N1 C9 C8 C7 179.4(11) . . . . ?
C9 N4 N5 C6 0.7(19) . . . . ?
C9 N4 N3 N2 0.7(13) . . . . ?
C6 C7 C8 C9 -0.8(16) . . . . ?
C8 C7 C6 Cl1 179.4(8) . . . . ?
C8 C7 C6 N5 -1(2) . . . . ?
